data_4121058
loop_
_publ_author_name
'Yunzhe Jiao'
'James Morris'
'William W. Brennessel'
'William D. Jones'

_publ_contact_author_address
;
 'Department of Chemistry, University of Rochester, Rochester,  
New York 14627'
;
_publ_contact_author_email jones@chem.rochester.edu
_publ_contact_author_name 'William D. Jones'
_publ_section_title
;
 Kinetic and Thermodynamic Selectivity of Intermolecular C-H Activation at
 [Tp'Rh(PMe3)]. How Does the Ancillary Ligand Affect the Metal-Carbon Bond
 Strength?
;
_journal_name_full 'Journal of the American Chemical Society'
_journal_page_first 16198
_journal_page_last 16212
_journal_paper_doi 10.1021/ja4080985
_journal_volume 135
_journal_year 2013
_chemical_formula_moiety 'C23 H40 B Cl N6 P Rh'
_chemical_formula_sum 'C23 H40 B Cl N6 P Rh'
_chemical_formula_weight 580.75
_chemical_name_common jonyj20
_chemical_name_systematic
; 
 ? 
;
_space_group_IT_number 9
_symmetry_cell_setting monoclinic
_symmetry_space_group_name_Hall 'C -2yc'
_symmetry_space_group_name_H-M 'C 1 c 1'
_atom_sites_solution_hydrogens geom
_atom_sites_solution_primary direct
_atom_sites_solution_secondary difmap
_audit_creation_method SHELXL-97
_cell_angle_alpha 90.00
_cell_angle_beta 110.420(6)
_cell_angle_gamma 90.00
_cell_formula_units_Z 4
_cell_length_a 12.770(5)
_cell_length_b 15.530(5)
_cell_length_c 14.089(5)
_cell_measurement_reflns_used 9988
_cell_measurement_temperature 100.0(1)
_cell_measurement_theta_max 32.14
_cell_measurement_theta_min 2.27
_cell_volume 2618.5(16)
_computing_cell_refinement 'SAINT (Bruker, 2009)'
_computing_data_collection 'APEX2 (Bruker, 2010)'
_computing_data_reduction 'SAINT (Bruker, 2009)'
_computing_molecular_graphics 'SHELXTL (Sheldrick, 2008)'
_computing_publication_material 'SHELXTL (Sheldrick, 2008)'
_computing_structure_refinement 'SHELXL-97 (Sheldrick, 2008)'
_computing_structure_solution 'SIR97 (Altomare et al., 1999)'
_diffrn_ambient_temperature 100.0(1)
_diffrn_measured_fraction_theta_full 0.996
_diffrn_measured_fraction_theta_max 0.996
_diffrn_measurement_device_type 'Bruker SMART APEX II CCD Platform'
_diffrn_measurement_method 'area detector, \w scans per \f'
_diffrn_radiation_monochromator graphite
_diffrn_radiation_source 'fine-focus sealed tube'
_diffrn_radiation_type MoK\a
_diffrn_radiation_wavelength 0.71073
_diffrn_reflns_av_R_equivalents 0.0729
_diffrn_reflns_av_sigmaI/netI 0.0863
_diffrn_reflns_limit_h_max 22
_diffrn_reflns_limit_h_min -22
_diffrn_reflns_limit_k_max 26
_diffrn_reflns_limit_k_min -26
_diffrn_reflns_limit_l_max 24
_diffrn_reflns_limit_l_min -24
_diffrn_reflns_number 46488
_diffrn_reflns_theta_full 37.78
_diffrn_reflns_theta_max 37.78
_diffrn_reflns_theta_min 2.15
_diffrn_standards_number 0
_exptl_absorpt_coefficient_mu 0.839
_exptl_absorpt_correction_T_max 0.9359
_exptl_absorpt_correction_T_min 0.8114
_exptl_absorpt_correction_type multi-scan
_exptl_absorpt_process_details 'SADABS (Sheldrick, 2008)'
_exptl_crystal_colour yellow
_exptl_crystal_density_diffrn 1.473
_exptl_crystal_description plate
_exptl_crystal_F_000 1208
_exptl_crystal_size_max 0.26
_exptl_crystal_size_mid 0.14
_exptl_crystal_size_min 0.08
_refine_diff_density_max 0.922
_refine_diff_density_min -1.529
_refine_diff_density_rms 0.110
_refine_ls_abs_structure_details 'Flack H D (1983), 6862 Friedel pairs, Acta Cryst. A39, 876-881'
_refine_ls_abs_structure_Flack -0.04(2)
_refine_ls_extinction_method none
_refine_ls_goodness_of_fit_ref 1.011
_refine_ls_hydrogen_treatment constr
_refine_ls_matrix_type full
_refine_ls_number_parameters 307
_refine_ls_number_reflns 13875
_refine_ls_number_restraints 2
_refine_ls_restrained_S_all 1.011
_refine_ls_R_factor_all 0.0809
_refine_ls_R_factor_gt 0.0508
_refine_ls_shift/su_max 0.002
_refine_ls_shift/su_mean 0.000
_refine_ls_structure_factor_coef Fsqd
_refine_ls_weighting_details 'calc w=1/[\s^2^(Fo^2^)+(0.0372P)^2^+0.0000P] where P=(Fo^2^+2Fc^2^)/3'
_refine_ls_weighting_scheme calc
_refine_ls_wR_factor_gt 0.0853
_refine_ls_wR_factor_ref 0.0946
_reflns_number_gt 10254
_reflns_number_total 13875
_reflns_threshold_expression >2sigma(I)
_cod_data_source_file ja4080985_si_002_13.cif
_cod_data_source_block 4h-Cl
_cod_original_cell_volume 2618.6(16)
_cod_database_code 4121058

loop_
_symmetry_equiv_pos_as_xyz
'x, y, z'
'x, -y, z+1/2'
'x+1/2, y+1/2, z'
'x+1/2, -y+1/2, z+1/2'

loop_
_atom_site_label
_atom_site_type_symbol
_atom_site_fract_x
_atom_site_fract_y
_atom_site_fract_z
_atom_site_U_iso_or_equiv
_atom_site_adp_type
_atom_site_occupancy
_atom_site_symmetry_multiplicity
_atom_site_calc_flag
_atom_site_refinement_flags
Rh1 Rh 0.602478(15) 0.875897(12) 0.343529(15) 0.01669(4) Uani 1 1 d .
Cl1 Cl 0.64194(6) 1.02298(4) 0.36990(5) 0.02193(13) Uani 1 1 d .
P1 P 0.51332(6) 0.90655(5) 0.17601(5) 0.02021(14) Uani 1 1 d .
N1 N 0.4452(2) 0.89150(17) 0.3839(2) 0.0199(5) Uani 1 1 d .
N2 N 0.42678(18) 0.82298(15) 0.43767(17) 0.0184(4) Uani 1 1 d .
N3 N 0.6814(2) 0.85913(16) 0.50716(19) 0.0188(4) Uani 1 1 d .
N4 N 0.62576(18) 0.80825(15) 0.55322(16) 0.0181(4) Uani 1 1 d .
N5 N 0.56915(17) 0.74153(15) 0.32876(17) 0.0176(4) Uani 1 1 d .
N6 N 0.54957(19) 0.70534(15) 0.41036(17) 0.0195(4) Uani 1 1 d .
B1 B 0.5215(2) 0.7596(2) 0.4898(2) 0.0193(5) Uani 1 1 d .
H1 H 0.4975 0.7205 0.5348 0.023 Uiso 1 1 calc R
C1 C 0.3574(2) 0.9434(2) 0.3660(2) 0.0215(6) Uani 1 1 d .
C2 C 0.2808(2) 0.9078(2) 0.4065(2) 0.0249(6) Uani 1 1 d .
H2 H 0.2108 0.9312 0.4030 0.030 Uiso 1 1 calc R
C3 C 0.3279(2) 0.8324(2) 0.4521(2) 0.0227(5) Uani 1 1 d .
C4 C 0.7672(2) 0.89427(18) 0.5818(2) 0.0204(5) Uani 1 1 d .
C5 C 0.7674(2) 0.86439(18) 0.6756(2) 0.0218(5) Uani 1 1 d .
H5 H 0.8198 0.8783 0.7404 0.026 Uiso 1 1 calc R
C6 C 0.6765(2) 0.81081(18) 0.6549(2) 0.0198(5) Uani 1 1 d .
C7 C 0.5830(2) 0.67459(18) 0.2733(2) 0.0212(5) Uani 1 1 d .
C8 C 0.5757(2) 0.59757(19) 0.3211(2) 0.0224(5) Uani 1 1 d .
H8 H 0.5834 0.5411 0.2985 0.027 Uiso 1 1 calc R
C9 C 0.5552(2) 0.61927(18) 0.4073(2) 0.0200(5) Uani 1 1 d .
C10 C 0.3472(3) 1.0289(2) 0.3146(3) 0.0291(6) Uani 1 1 d .
H10A H 0.4218 1.0501 0.3214 0.044 Uiso 1 1 calc R
H10B H 0.3110 1.0700 0.3461 0.044 Uiso 1 1 calc R
H10C H 0.3022 1.0227 0.2427 0.044 Uiso 1 1 calc R
C11 C 0.2848(2) 0.7686(2) 0.5093(2) 0.0305(7) Uani 1 1 d .
H11A H 0.2847 0.7110 0.4809 0.046 Uiso 1 1 calc R
H11B H 0.2085 0.7843 0.5036 0.046 Uiso 1 1 calc R
H11C H 0.3330 0.7689 0.5807 0.046 Uiso 1 1 calc R
C12 C 0.8491(2) 0.9559(2) 0.5662(2) 0.0255(6) Uani 1 1 d .
H12A H 0.8843 0.9299 0.5215 0.038 Uiso 1 1 calc R
H12B H 0.9066 0.9695 0.6317 0.038 Uiso 1 1 calc R
H12C H 0.8104 1.0088 0.5353 0.038 Uiso 1 1 calc R
C13 C 0.6343(3) 0.7636(2) 0.7262(2) 0.0294(6) Uani 1 1 d .
H13A H 0.5571 0.7811 0.7148 0.044 Uiso 1 1 calc R
H13B H 0.6812 0.7772 0.7960 0.044 Uiso 1 1 calc R
H13C H 0.6367 0.7015 0.7147 0.044 Uiso 1 1 calc R
C14 C 0.6009(3) 0.6791(2) 0.1746(2) 0.0270(6) Uani 1 1 d .
H14A H 0.5389 0.7105 0.1256 0.040 Uiso 1 1 calc R
H14B H 0.6042 0.6206 0.1495 0.040 Uiso 1 1 calc R
H14C H 0.6712 0.7090 0.1836 0.040 Uiso 1 1 calc R
C15 C 0.5427(3) 0.5626(2) 0.4885(3) 0.0294(6) Uani 1 1 d .
H15A H 0.4691 0.5719 0.4939 0.044 Uiso 1 1 calc R
H15B H 0.6010 0.5765 0.5532 0.044 Uiso 1 1 calc R
H15C H 0.5498 0.5022 0.4715 0.044 Uiso 1 1 calc R
C16 C 0.7471(2) 0.8486(2) 0.3128(2) 0.0202(5) Uani 1 1 d .
H16 H 0.7203 0.8172 0.2466 0.024 Uiso 1 1 calc R
C17 C 0.8209(3) 0.9204(2) 0.2976(2) 0.0234(6) Uani 1 1 d .
H17A H 0.8437 0.9605 0.3559 0.028 Uiso 1 1 calc R
H17B H 0.7822 0.9533 0.2349 0.028 Uiso 1 1 calc R
C18 C 0.9216(3) 0.8711(2) 0.2898(3) 0.0287(7) Uani 1 1 d .
H18A H 0.9062 0.8502 0.2198 0.034 Uiso 1 1 calc R
H18B H 0.9888 0.9082 0.3096 0.034 Uiso 1 1 calc R
C19 C 0.9382(3) 0.7954(3) 0.3632(4) 0.0549(13) Uani 1 1 d .
H19A H 1.0022 0.8066 0.4263 0.066 Uiso 1 1 calc R
H19B H 0.9534 0.7419 0.3321 0.066 Uiso 1 1 calc R
C20 C 0.8300(2) 0.7861(2) 0.3867(2) 0.0253(6) Uani 1 1 d .
H20A H 0.8425 0.8020 0.4578 0.030 Uiso 1 1 calc R
H20B H 0.8018 0.7262 0.3751 0.030 Uiso 1 1 calc R
C21 C 0.5750(3) 0.8814(2) 0.0799(2) 0.0303(6) Uani 1 1 d .
H21A H 0.5203 0.8929 0.0125 0.045 Uiso 1 1 calc R
H21B H 0.5963 0.8205 0.0850 0.045 Uiso 1 1 calc R
H21C H 0.6413 0.9172 0.0909 0.045 Uiso 1 1 calc R
C22 C 0.4854(3) 1.0189(2) 0.1422(2) 0.0300(7) Uani 1 1 d .
H22A H 0.4392 1.0234 0.0704 0.045 Uiso 1 1 calc R
H22B H 0.5561 1.0493 0.1546 0.045 Uiso 1 1 calc R
H22C H 0.4457 1.0447 0.1835 0.045 Uiso 1 1 calc R
C23 C 0.3762(2) 0.8558(2) 0.1276(2) 0.0281(6) Uani 1 1 d .
H23A H 0.3403 0.8698 0.0557 0.042 Uiso 1 1 calc R
H23B H 0.3300 0.8771 0.1654 0.042 Uiso 1 1 calc R
H23C H 0.3846 0.7933 0.1357 0.042 Uiso 1 1 calc R

loop_
_atom_site_aniso_label
_atom_site_aniso_U_11
_atom_site_aniso_U_22
_atom_site_aniso_U_33
_atom_site_aniso_U_23
_atom_site_aniso_U_13
_atom_site_aniso_U_12
Rh1 0.01709(7) 0.01894(8) 0.01508(7) 0.00106(9) 0.00692(5) -0.00086(9)
Cl1 0.0234(3) 0.0210(3) 0.0220(3) -0.0004(2) 0.0087(2) -0.0010(2)
P1 0.0209(3) 0.0241(4) 0.0159(3) 0.0016(3) 0.0068(3) -0.0006(3)
N1 0.0170(10) 0.0218(12) 0.0216(11) 0.0011(9) 0.0074(9) 0.0018(8)
N2 0.0155(9) 0.0254(11) 0.0155(10) 0.0003(8) 0.0070(8) 0.0006(8)
N3 0.0188(10) 0.0226(11) 0.0166(10) 0.0004(9) 0.0080(8) -0.0016(9)
N4 0.0201(10) 0.0220(11) 0.0141(9) 0.0017(8) 0.0085(8) 0.0004(8)
N5 0.0163(9) 0.0209(10) 0.0166(10) 0.0024(8) 0.0070(8) 0.0004(7)
N6 0.0217(10) 0.0201(11) 0.0187(10) 0.0007(8) 0.0095(9) -0.0030(8)
B1 0.0181(12) 0.0220(14) 0.0196(13) 0.0026(11) 0.0090(11) 0.0001(10)
C1 0.0191(13) 0.0259(15) 0.0193(13) -0.0012(11) 0.0065(10) 0.0011(10)
C2 0.0172(12) 0.0364(18) 0.0222(14) -0.0022(13) 0.0081(11) 0.0024(12)
C3 0.0162(11) 0.0340(15) 0.0185(12) -0.0029(11) 0.0067(10) -0.0023(10)
C4 0.0179(11) 0.0231(13) 0.0204(12) -0.0011(10) 0.0069(10) -0.0005(9)
C5 0.0216(12) 0.0257(14) 0.0169(11) 0.0016(10) 0.0053(9) 0.0011(10)
C6 0.0222(12) 0.0216(13) 0.0175(12) 0.0021(9) 0.0093(10) 0.0037(9)
C7 0.0189(12) 0.0246(14) 0.0204(12) -0.0023(10) 0.0072(10) 0.0001(10)
C8 0.0214(13) 0.0207(12) 0.0244(14) -0.0024(10) 0.0070(10) 0.0001(9)
C9 0.0174(10) 0.0203(12) 0.0220(12) 0.0015(10) 0.0067(9) -0.0021(9)
C10 0.0239(13) 0.0293(15) 0.0348(16) 0.0024(13) 0.0109(12) 0.0050(11)
C11 0.0192(13) 0.0468(19) 0.0279(15) 0.0092(13) 0.0114(12) 0.0009(12)
C12 0.0223(13) 0.0296(15) 0.0243(14) -0.0010(11) 0.0078(11) -0.0068(11)
C13 0.0332(16) 0.0366(17) 0.0174(13) 0.0039(12) 0.0074(12) -0.0029(13)
C14 0.0350(15) 0.0274(15) 0.0222(13) -0.0035(11) 0.0146(12) -0.0001(12)
C15 0.0378(17) 0.0227(14) 0.0306(16) 0.0036(12) 0.0155(14) -0.0037(12)
C16 0.0191(12) 0.0240(13) 0.0187(12) 0.0011(11) 0.0081(10) 0.0002(10)
C17 0.0235(14) 0.0244(15) 0.0252(15) 0.0005(11) 0.0119(12) -0.0012(11)
C18 0.0235(14) 0.0339(18) 0.0348(17) -0.0017(14) 0.0180(13) -0.0042(12)
C19 0.0356(19) 0.077(3) 0.063(3) 0.039(2) 0.0316(19) 0.0294(19)
C20 0.0224(13) 0.0295(15) 0.0275(14) 0.0026(12) 0.0132(11) 0.0039(11)
C21 0.0354(15) 0.0390(18) 0.0205(13) 0.0038(12) 0.0150(12) 0.0023(13)
C22 0.0352(17) 0.0310(16) 0.0219(14) 0.0089(12) 0.0078(13) 0.0039(13)
C23 0.0231(13) 0.0375(17) 0.0220(13) -0.0021(12) 0.0056(11) -0.0039(11)

loop_
_atom_type_symbol
_atom_type_description
_atom_type_scat_dispersion_real
_atom_type_scat_dispersion_imag
_atom_type_scat_source
C C 0.0033 0.0016 'International Tables Vol C Tables 4.2.6.8 and 6.1.1.4'
H H 0.0000 0.0000 'International Tables Vol C Tables 4.2.6.8 and 6.1.1.4'
B B 0.0013 0.0007 'International Tables Vol C Tables 4.2.6.8 and 6.1.1.4'
N N 0.0061 0.0033 'International Tables Vol C Tables 4.2.6.8 and 6.1.1.4'
P P 0.1023 0.0942 'International Tables Vol C Tables 4.2.6.8 and 6.1.1.4'
Cl Cl 0.1484 0.1585 'International Tables Vol C Tables 4.2.6.8 and 6.1.1.4'
Rh Rh -1.1178 0.9187 'International Tables Vol C Tables 4.2.6.8 and 6.1.1.4'

loop_
_geom_angle_atom_site_label_1
_geom_angle_atom_site_label_2
_geom_angle_atom_site_label_3
_geom_angle
C16 Rh1 N5 86.65(11)
C16 Rh1 N3 94.54(10)
N5 Rh1 N3 89.38(9)
C16 Rh1 N1 173.98(12)
N5 Rh1 N1 88.00(9)
N3 Rh1 N1 82.64(9)
C16 Rh1 P1 89.19(8)
N5 Rh1 P1 95.33(6)
N3 Rh1 P1 174.16(7)
N1 Rh1 P1 94.05(7)
C16 Rh1 Cl1 94.26(9)
N5 Rh1 Cl1 176.70(7)
N3 Rh1 Cl1 87.38(7)
N1 Rh1 Cl1 90.94(7)
P1 Rh1 Cl1 87.86(3)
C22 P1 C23 104.05(15)
C22 P1 C21 96.17(15)
C23 P1 C21 103.67(15)
C22 P1 Rh1 116.98(11)
C23 P1 Rh1 111.35(11)
C21 P1 Rh1 122.13(11)
C1 N1 N2 106.2(2)
C1 N1 Rh1 140.6(2)
N2 N1 Rh1 112.95(17)
C3 N2 N1 110.3(2)
C3 N2 B1 128.1(2)
N1 N2 B1 120.2(2)
C4 N3 N4 106.3(2)
C4 N3 Rh1 136.7(2)
N4 N3 Rh1 116.39(18)
C6 N4 N3 110.5(2)
C6 N4 B1 129.4(2)
N3 N4 B1 120.1(2)
C7 N5 N6 105.5(2)
C7 N5 Rh1 138.67(19)
N6 N5 Rh1 114.01(17)
C9 N6 N5 110.6(2)
C9 N6 B1 126.7(2)
N5 N6 B1 122.6(2)
N4 B1 N2 110.2(2)
N4 B1 N6 108.7(2)
N2 B1 N6 110.3(2)
N4 B1 H1 109.2
N2 B1 H1 109.2
N6 B1 H1 109.2
N1 C1 C2 110.1(3)
N1 C1 C10 123.6(3)
C2 C1 C10 126.2(3)
C3 C2 C1 105.8(3)
C3 C2 H2 127.1
C1 C2 H2 127.1
N2 C3 C2 107.5(3)
N2 C3 C11 123.1(3)
C2 C3 C11 129.3(3)
N3 C4 C5 109.7(2)
N3 C4 C12 124.7(3)
C5 C4 C12 125.6(3)
C6 C5 C4 106.1(2)
C6 C5 H5 126.9
C4 C5 H5 126.9
N4 C6 C5 107.4(2)
N4 C6 C13 123.3(3)
C5 C6 C13 129.3(3)
N5 C7 C8 109.7(2)
N5 C7 C14 126.8(3)
C8 C7 C14 123.5(3)
C9 C8 C7 106.5(3)
C9 C8 H8 126.8
C7 C8 H8 126.8
N6 C9 C8 107.6(2)
N6 C9 C15 122.8(3)
C8 C9 C15 129.6(3)
C1 C10 H10A 109.5
C1 C10 H10B 109.5
H10A C10 H10B 109.5
C1 C10 H10C 109.5
H10A C10 H10C 109.5
H10B C10 H10C 109.5
C3 C11 H11A 109.5
C3 C11 H11B 109.5
H11A C11 H11B 109.5
C3 C11 H11C 109.5
H11A C11 H11C 109.5
H11B C11 H11C 109.5
C4 C12 H12A 109.5
C4 C12 H12B 109.5
H12A C12 H12B 109.5
C4 C12 H12C 109.5
H12A C12 H12C 109.5
H12B C12 H12C 109.5
C6 C13 H13A 109.5
C6 C13 H13B 109.5
H13A C13 H13B 109.5
C6 C13 H13C 109.5
H13A C13 H13C 109.5
H13B C13 H13C 109.5
C7 C14 H14A 109.5
C7 C14 H14B 109.5
H14A C14 H14B 109.5
C7 C14 H14C 109.5
H14A C14 H14C 109.5
H14B C14 H14C 109.5
C9 C15 H15A 109.5
C9 C15 H15B 109.5
H15A C15 H15B 109.5
C9 C15 H15C 109.5
H15A C15 H15C 109.5
H15B C15 H15C 109.5
C17 C16 C20 104.1(2)
C17 C16 Rh1 121.1(2)
C20 C16 Rh1 115.96(19)
C17 C16 H16 104.7
C20 C16 H16 104.7
Rh1 C16 H16 104.7
C16 C17 C18 102.7(2)
C16 C17 H17A 111.2
C18 C17 H17A 111.2
C16 C17 H17B 111.2
C18 C17 H17B 111.2
H17A C17 H17B 109.1
C19 C18 C17 104.9(3)
C19 C18 H18A 110.8
C17 C18 H18A 110.8
C19 C18 H18B 110.8
C17 C18 H18B 110.8
H18A C18 H18B 108.8
C18 C19 C20 107.1(3)
C18 C19 H19A 110.3
C20 C19 H19A 110.3
C18 C19 H19B 110.3
C20 C19 H19B 110.3
H19A C19 H19B 108.5
C19 C20 C16 104.7(3)
C19 C20 H20A 110.8
C16 C20 H20A 110.8
C19 C20 H20B 110.8
C16 C20 H20B 110.8
H20A C20 H20B 108.9
P1 C21 H21A 109.5
P1 C21 H21B 109.5
H21A C21 H21B 109.5
P1 C21 H21C 109.5
H21A C21 H21C 109.5
H21B C21 H21C 109.5
P1 C22 H22A 109.5
P1 C22 H22B 109.5
H22A C22 H22B 109.5
P1 C22 H22C 109.5
H22A C22 H22C 109.5
H22B C22 H22C 109.5
P1 C23 H23A 109.5
P1 C23 H23B 109.5
H23A C23 H23B 109.5
P1 C23 H23C 109.5
H23A C23 H23C 109.5
H23B C23 H23C 109.5

loop_
_geom_bond_atom_site_label_1
_geom_bond_atom_site_label_2
_geom_bond_distance
Rh1 C16 2.082(3)
Rh1 N5 2.125(2)
Rh1 N3 2.186(3)
Rh1 N1 2.284(3)
Rh1 P1 2.2844(10)
Rh1 Cl1 2.3407(10)
P1 C22 1.810(3)
P1 C23 1.821(3)
P1 C21 1.830(3)
N1 C1 1.332(4)
N1 N2 1.373(3)
N2 C3 1.355(3)
N2 B1 1.534(4)
N3 C4 1.342(4)
N3 N4 1.368(3)
N4 C6 1.351(3)
N4 B1 1.521(4)
N5 C7 1.349(4)
N5 N6 1.379(3)
N6 C9 1.340(4)
N6 B1 1.540(4)
B1 H1 1.0000
C1 C2 1.406(4)
C1 C10 1.497(4)
C2 C3 1.370(5)
C2 H2 0.9500
C3 C11 1.496(4)
C4 C5 1.399(4)
C4 C12 1.489(4)
C5 C6 1.375(4)
C5 H5 0.9500
C6 C13 1.488(4)
C7 C8 1.392(4)
C7 C14 1.486(4)
C8 C9 1.370(4)
C8 H8 0.9500
C9 C15 1.496(4)
C10 H10A 0.9800
C10 H10B 0.9800
C10 H10C 0.9800
C11 H11A 0.9800
C11 H11B 0.9800
C11 H11C 0.9800
C12 H12A 0.9800
C12 H12B 0.9800
C12 H12C 0.9800
C13 H13A 0.9800
C13 H13B 0.9800
C13 H13C 0.9800
C14 H14A 0.9800
C14 H14B 0.9800
C14 H14C 0.9800
C15 H15A 0.9800
C15 H15B 0.9800
C15 H15C 0.9800
C16 C17 1.523(4)
C16 C20 1.543(4)
C16 H16 1.0000
C17 C18 1.535(4)
C17 H17A 0.9900
C17 H17B 0.9900
C18 C19 1.532(5)
C18 H18A 0.9900
C18 H18B 0.9900
C19 C20 1.536(4)
C19 H19A 0.9900
C19 H19B 0.9900
C20 H20A 0.9900
C20 H20B 0.9900
C21 H21A 0.9800
C21 H21B 0.9800
C21 H21C 0.9800
C22 H22A 0.9800
C22 H22B 0.9800
C22 H22C 0.9800
C23 H23A 0.9800
C23 H23B 0.9800
C23 H23C 0.9800

loop_
_geom_torsion_atom_site_label_1
_geom_torsion_atom_site_label_2
_geom_torsion_atom_site_label_3
_geom_torsion_atom_site_label_4
_geom_torsion
C16 Rh1 P1 C22 -106.67(15)
N5 Rh1 P1 C22 166.77(14)
N3 Rh1 P1 C22 23.2(8)
N1 Rh1 P1 C22 78.41(14)
Cl1 Rh1 P1 C22 -12.38(13)
C16 Rh1 P1 C23 133.89(15)
N5 Rh1 P1 C23 47.33(13)
N3 Rh1 P1 C23 -96.3(7)
N1 Rh1 P1 C23 -41.03(14)
Cl1 Rh1 P1 C23 -131.81(12)
C16 Rh1 P1 C21 10.87(16)
N5 Rh1 P1 C21 -75.69(15)
N3 Rh1 P1 C21 140.7(7)
N1 Rh1 P1 C21 -164.06(15)
Cl1 Rh1 P1 C21 105.16(14)
C16 Rh1 N1 C1 -165.9(10)
N5 Rh1 N1 C1 -138.7(3)
N3 Rh1 N1 C1 131.7(3)
P1 Rh1 N1 C1 -43.5(3)
Cl1 Rh1 N1 C1 44.5(3)
C16 Rh1 N1 N2 7.1(12)
N5 Rh1 N1 N2 34.31(19)
N3 Rh1 N1 N2 -55.32(19)
P1 Rh1 N1 N2 129.51(18)
Cl1 Rh1 N1 N2 -142.56(18)
C1 N1 N2 C3 0.5(3)
Rh1 N1 N2 C3 -174.89(18)
C1 N1 N2 B1 -167.5(2)
Rh1 N1 N2 B1 17.1(3)
C16 Rh1 N3 C4 58.9(3)
N5 Rh1 N3 C4 145.5(3)
N1 Rh1 N3 C4 -126.4(3)
P1 Rh1 N3 C4 -70.7(8)
Cl1 Rh1 N3 C4 -35.2(3)
C16 Rh1 N3 N4 -131.4(2)
N5 Rh1 N3 N4 -44.85(19)
N1 Rh1 N3 N4 43.21(19)
P1 Rh1 N3 N4 98.9(7)
Cl1 Rh1 N3 N4 134.49(19)
C4 N3 N4 C6 -0.6(3)
Rh1 N3 N4 C6 -173.23(17)
C4 N3 N4 B1 178.9(2)
Rh1 N3 N4 B1 6.2(3)
C16 Rh1 N5 C7 -35.1(3)
N3 Rh1 N5 C7 -129.7(3)
N1 Rh1 N5 C7 147.6(3)
P1 Rh1 N5 C7 53.7(3)
Cl1 Rh1 N5 C7 -141.2(10)
C16 Rh1 N5 N6 126.81(18)
N3 Rh1 N5 N6 32.22(17)
N1 Rh1 N5 N6 -50.44(17)
P1 Rh1 N5 N6 -144.32(16)
Cl1 Rh1 N5 N6 20.8(12)
C7 N5 N6 C9 2.1(3)
Rh1 N5 N6 C9 -165.60(17)
C7 N5 N6 B1 -175.9(2)
Rh1 N5 N6 B1 16.3(3)
C6 N4 B1 N2 112.4(3)
N3 N4 B1 N2 -66.9(3)
C6 N4 B1 N6 -126.6(3)
N3 N4 B1 N6 54.0(3)
C3 N2 B1 N4 -115.4(3)
N1 N2 B1 N4 50.3(3)
C3 N2 B1 N6 124.6(3)
N1 N2 B1 N6 -69.8(3)
C9 N6 B1 N4 111.5(3)
N5 N6 B1 N4 -70.8(3)
C9 N6 B1 N2 -127.6(3)
N5 N6 B1 N2 50.1(3)
N2 N1 C1 C2 -1.2(3)
Rh1 N1 C1 C2 172.1(2)
N2 N1 C1 C10 176.1(3)
Rh1 N1 C1 C10 -10.7(5)
N1 C1 C2 C3 1.4(4)
C10 C1 C2 C3 -175.7(3)
N1 N2 C3 C2 0.4(3)
B1 N2 C3 C2 167.2(3)
N1 N2 C3 C11 -179.2(3)
B1 N2 C3 C11 -12.4(4)
C1 C2 C3 N2 -1.1(3)
C1 C2 C3 C11 178.5(3)
N4 N3 C4 C5 1.1(3)
Rh1 N3 C4 C5 171.5(2)
N4 N3 C4 C12 -178.7(3)
Rh1 N3 C4 C12 -8.4(5)
N3 C4 C5 C6 -1.2(3)
C12 C4 C5 C6 178.6(3)
N3 N4 C6 C5 -0.2(3)
B1 N4 C6 C5 -179.6(3)
N3 N4 C6 C13 178.6(3)
B1 N4 C6 C13 -0.8(4)
C4 C5 C6 N4 0.8(3)
C4 C5 C6 C13 -177.8(3)
N6 N5 C7 C8 -1.8(3)
Rh1 N5 C7 C8 161.1(2)
N6 N5 C7 C14 176.8(3)
Rh1 N5 C7 C14 -20.3(4)
N5 C7 C8 C9 0.9(3)
C14 C7 C8 C9 -177.8(3)
N5 N6 C9 C8 -1.6(3)
B1 N6 C9 C8 176.3(2)
N5 N6 C9 C15 177.1(2)
B1 N6 C9 C15 -4.9(4)
C7 C8 C9 N6 0.5(3)
C7 C8 C9 C15 -178.2(3)
N5 Rh1 C16 C17 173.2(2)
N3 Rh1 C16 C17 -97.7(2)
N1 Rh1 C16 C17 -159.5(10)
P1 Rh1 C16 C17 77.8(2)
Cl1 Rh1 C16 C17 -10.0(2)
N5 Rh1 C16 C20 -59.2(2)
N3 Rh1 C16 C20 29.9(2)
N1 Rh1 C16 C20 -32.0(13)
P1 Rh1 C16 C20 -154.6(2)
Cl1 Rh1 C16 C20 117.6(2)
C20 C16 C17 C18 40.9(3)
Rh1 C16 C17 C18 173.7(2)
C16 C17 C18 C19 -35.6(4)
C17 C18 C19 C20 16.8(5)
C18 C19 C20 C16 8.3(4)
C17 C16 C20 C19 -30.6(3)
Rh1 C16 C20 C19 -166.2(3)
